data_4328652
loop_
_publ_author_name
'Guo-Cang Wang'
'Herman H. Y. Sung'
'Ian D. Williams'
'Wa-Hung Leung'

_publ_section_title
;
 Tetravalent Titanium, Zirconium, and Cerium Oxo and Peroxo Complexes
 Containing an Imidodiphosphinate Ligand
;
_journal_name_full 'Inorganic Chemistry'
_journal_page_first 3640
_journal_page_last 3647
_journal_paper_doi 10.1021/ic202564h
_journal_volume 51
_journal_year 2012
_chemical_formula_sum 'C51 H119 N4 O10 P8 Ti2'
_chemical_formula_weight 1292.06
_chemical_name_systematic
; 
 ? 
;
_space_group_IT_number 14
_symmetry_cell_setting monoclinic
_symmetry_space_group_name_Hall '-P 2yn'
_symmetry_space_group_name_H-M 'P 1 21/n 1'
_atom_sites_solution_hydrogens geom
_atom_sites_solution_primary direct
_atom_sites_solution_secondary difmap
_audit_creation_method SHELXL-97
_cell_angle_alpha 90.00
_cell_angle_beta 92.523(3)
_cell_angle_gamma 90.00
_cell_formula_units_Z 4
_cell_length_a 13.5594(5)
_cell_length_b 23.8906(6)
_cell_length_c 21.9309(6)
_cell_measurement_reflns_used 11205
_cell_measurement_temperature 173(2)
_cell_measurement_theta_max 71.41
_cell_measurement_theta_min 2.73
_cell_volume 7097.5(4)
_computing_cell_refinement
;
CrysAlisPro, Oxford Diffraction Ltd.,
Version 1.171.34.44 (release 25-10-2010 CrysAlis171 .NET)
(compiled Oct 25 2010,18:11:34)
;
_computing_data_collection
;
CrysAlisPro, Oxford Diffraction Ltd.,
Version 1.171.34.44 (release 25-10-2010 CrysAlis171 .NET)
(compiled Oct 25 2010,18:11:34)
;
_computing_data_reduction
;
CrysAlisPro, Oxford Diffraction Ltd.,
Version 1.171.34.44 (release 25-10-2010 CrysAlis171 .NET)
(compiled Oct 25 2010,18:11:34)
;
_computing_molecular_graphics
;
O. V. Dolomanov, L. J. Bourhis, R. J. Gildea, J. A. K. Howard and H. Puschmann,
OLEX2: a complete structure solution, refinement and analysis program.
J. Appl. Cryst. (2009). 42, 339-341.
;
_computing_publication_material
;
O. V. Dolomanov, L. J. Bourhis, R. J. Gildea, J. A. K. Howard and H. Puschmann,
OLEX2: a complete structure solution, refinement and analysis program.
J. Appl. Cryst. (2009). 42, 339-341.
;
_computing_structure_refinement
;
XL, G.M. Sheldrick, Acta Cryst.
(2008). A64, 112-122
;
_computing_structure_solution 'SHELXS-97 (Sheldrick, 1990)'
_diffrn_ambient_temperature 173(2)
_diffrn_measured_fraction_theta_full 0.990
_diffrn_measured_fraction_theta_max 0.989
_diffrn_measurement_device 'kappa diffractometer'
_diffrn_measurement_device_type 'Xcalibur, Sapphire3, Gemini ultra'
_diffrn_measurement_method '\w scans'
_diffrn_radiation_monochromator mirror
_diffrn_radiation_probe x-ray
_diffrn_radiation_type CuK\a
_diffrn_radiation_wavelength 1.5418
_diffrn_reflns_av_R_equivalents 0.0477
_diffrn_reflns_av_sigmaI/netI 0.0597
_diffrn_reflns_limit_h_max 16
_diffrn_reflns_limit_h_min -11
_diffrn_reflns_limit_k_max 28
_diffrn_reflns_limit_k_min -28
_diffrn_reflns_limit_l_max 26
_diffrn_reflns_limit_l_min -22
_diffrn_reflns_number 25534
_diffrn_reflns_theta_full 66.50
_diffrn_reflns_theta_max 67.50
_diffrn_reflns_theta_min 2.74
_diffrn_source 'sealed X-ray tube'
_diffrn_source_current 40
_diffrn_source_power 2.0
_diffrn_source_target Cu
_diffrn_source_voltage 50
_exptl_absorpt_coefficient_mu 4.015
_exptl_absorpt_correction_T_max 1.00
_exptl_absorpt_correction_T_min 0.62
_exptl_absorpt_correction_type multi-scan
_exptl_absorpt_process_details SADABS
_exptl_crystal_colour colorless
_exptl_crystal_density_diffrn 1.209
_exptl_crystal_description plate
_exptl_crystal_F_000 2788
_exptl_crystal_size_max 0.35
_exptl_crystal_size_mid 0.30
_exptl_crystal_size_min 0.10
_refine_diff_density_max 0.476
_refine_diff_density_min -0.433
_refine_diff_density_rms 0.065
_refine_ls_extinction_method none
_refine_ls_goodness_of_fit_ref 1.013
_refine_ls_hydrogen_treatment constr
_refine_ls_matrix_type full
_refine_ls_number_parameters 673
_refine_ls_number_reflns 12651
_refine_ls_number_restraints 0
_refine_ls_restrained_S_all 1.013
_refine_ls_R_factor_all 0.0570
_refine_ls_R_factor_gt 0.0452
_refine_ls_shift/su_max 0.001
_refine_ls_shift/su_mean 0.000
_refine_ls_structure_factor_coef Fsqd
_refine_ls_weighting_details 'calc w=1/[\s^2^(Fo^2^)+(0.0530P)^2^+0.0000P] where P=(Fo^2^+2Fc^2^)/3'
_refine_ls_weighting_scheme calc
_refine_ls_wR_factor_gt 0.1059
_refine_ls_wR_factor_ref 0.1087
_reflns_number_gt 9644
_reflns_number_total 12651
_reflns_threshold_expression >2sigma(I)
_cod_data_source_file ic202564h_si_001_2.cif
_cod_data_source_block wang53cult
_cod_database_code 4328652

loop_
_symmetry_equiv_pos_as_xyz
'x, y, z'
'-x+1/2, y+1/2, -z+1/2'
'-x, -y, -z'
'x-1/2, -y-1/2, z-1/2'

loop_
_atom_site_label
_atom_site_type_symbol
_atom_site_fract_x
_atom_site_fract_y
_atom_site_fract_z
_atom_site_U_iso_or_equiv
_atom_site_adp_type
_atom_site_occupancy
_atom_site_symmetry_multiplicity
_atom_site_calc_flag
_atom_site_refinement_flags
_atom_site_disorder_assembly
_atom_site_disorder_group
Ti1 Ti 0.53238(3) 0.683046(18) 0.23578(2) 0.02803(11) Uani 1 1 d . . .
Ti2 Ti 0.41836(3) 0.586337(18) 0.230581(19) 0.02636(10) Uani 1 1 d . . .
P1 P 0.49618(6) 0.78417(3) 0.33279(3) 0.03934(17) Uani 1 1 d . . .
P2 P 0.61739(5) 0.69695(3) 0.37808(3) 0.03597(16) Uani 1 1 d . . .
P3 P 0.71480(5) 0.70773(3) 0.14488(3) 0.03783(16) Uani 1 1 d . . .
P4 P 0.52787(5) 0.74608(3) 0.10336(3) 0.03769(16) Uani 1 1 d . . .
P5 P 0.54327(5) 0.48948(3) 0.30757(3) 0.03157(15) Uani 1 1 d . . .
P6 P 0.50412(5) 0.46691(3) 0.18312(3) 0.03591(16) Uani 1 1 d . . .
P7 P 0.18613(5) 0.58260(3) 0.26810(3) 0.03213(14) Uani 1 1 d . . .
P8 P 0.21720(5) 0.60407(3) 0.14455(3) 0.03380(15) Uani 1 1 d . . .
O1 O 0.51354(14) 0.76380(7) 0.26810(9) 0.0372(4) Uani 1 1 d . . .
O2 O 0.60360(13) 0.66775(7) 0.31617(8) 0.0331(4) Uani 1 1 d . . .
O3 O 0.67248(13) 0.70141(7) 0.20791(9) 0.0361(4) Uani 1 1 d . . .
O4 O 0.48202(13) 0.71717(7) 0.15748(8) 0.0353(4) Uani 1 1 d . . .
O5 O 0.48698(13) 0.54455(7) 0.29952(8) 0.0316(4) Uani 1 1 d . . .
O6 O 0.42386(13) 0.51129(7) 0.18282(8) 0.0339(4) Uani 1 1 d . A .
O7 O 0.29388(12) 0.56406(7) 0.27493(8) 0.0320(4) Uani 1 1 d . . .
O8 O 0.32855(12) 0.60698(7) 0.16005(8) 0.0319(4) Uani 1 1 d . . .
O9 O 0.53577(12) 0.61187(7) 0.20195(8) 0.0289(4) Uani 1 1 d . . .
O10 O 0.41487(12) 0.65798(7) 0.26391(8) 0.0299(4) Uani 1 1 d . . .
N1 N 0.5623(2) 0.75490(10) 0.38547(11) 0.0462(6) Uani 1 1 d . . .
N2 N 0.64154(18) 0.73420(11) 0.09364(12) 0.0478(6) Uani 1 1 d . . .
N3 N 0.55225(17) 0.45169(9) 0.24835(11) 0.0363(5) Uani 1 1 d . A .
N4 N 0.14751(16) 0.59953(10) 0.20080(11) 0.0391(5) Uani 1 1 d . . .
C1 C 0.5184(3) 0.86014(12) 0.33611(16) 0.0523(8) Uani 1 1 d . . .
H1A H 0.4550 0.8795 0.3243 0.063 Uiso 1 1 calc R . .
C2 C 0.5946(3) 0.87765(14) 0.2916(2) 0.0706(11) Uani 1 1 d . . .
H2A H 0.6045 0.9182 0.2942 0.106 Uiso 1 1 calc R . .
H2B H 0.5716 0.8676 0.2501 0.106 Uiso 1 1 calc R . .
H2C H 0.6571 0.8585 0.3018 0.106 Uiso 1 1 calc R . .
C3 C 0.5508(4) 0.87942(15) 0.4008(2) 0.0810(14) Uani 1 1 d . . .
H3A H 0.5614 0.9200 0.4009 0.122 Uiso 1 1 calc R . .
H3B H 0.6124 0.8605 0.4137 0.122 Uiso 1 1 calc R . .
H3C H 0.4994 0.8701 0.4291 0.122 Uiso 1 1 calc R . .
C4 C 0.3664(2) 0.77243(13) 0.34607(15) 0.0486(7) Uani 1 1 d . . .
H4A H 0.3566 0.7310 0.3451 0.058 Uiso 1 1 calc R . .
C5 C 0.2999(3) 0.79633(17) 0.29368(18) 0.0649(10) Uani 1 1 d . . .
H5A H 0.2306 0.7891 0.3018 0.097 Uiso 1 1 calc R . .
H5B H 0.3161 0.7784 0.2552 0.097 Uiso 1 1 calc R . .
H5C H 0.3106 0.8368 0.2906 0.097 Uiso 1 1 calc R . .
C6 C 0.3353(3) 0.79179(17) 0.40876(18) 0.0723(11) Uani 1 1 d . . .
H6A H 0.2649 0.7840 0.4128 0.108 Uiso 1 1 calc R . .
H6B H 0.3471 0.8321 0.4131 0.108 Uiso 1 1 calc R . .
H6C H 0.3739 0.7717 0.4406 0.108 Uiso 1 1 calc R . .
C7 C 0.5765(2) 0.64946(12) 0.43661(13) 0.0426(7) Uani 1 1 d . . .
H7A H 0.6113 0.6129 0.4317 0.051 Uiso 1 1 calc R . .
C8 C 0.4663(2) 0.63903(13) 0.42716(15) 0.0519(8) Uani 1 1 d . . .
H8A H 0.4443 0.6134 0.4587 0.078 Uiso 1 1 calc R . .
H8B H 0.4528 0.6224 0.3868 0.078 Uiso 1 1 calc R . .
H8C H 0.4307 0.6746 0.4299 0.078 Uiso 1 1 calc R . .
C9 C 0.6023(3) 0.67153(14) 0.50112(15) 0.0615(9) Uani 1 1 d . . .
H9A H 0.5792 0.6449 0.5313 0.092 Uiso 1 1 calc R . .
H9B H 0.5701 0.7078 0.5067 0.092 Uiso 1 1 calc R . .
H9C H 0.6740 0.6760 0.5065 0.092 Uiso 1 1 calc R . .
C10 C 0.7499(2) 0.70747(13) 0.39301(15) 0.0507(8) Uani 1 1 d . . .
H10A H 0.7602 0.7258 0.4338 0.061 Uiso 1 1 calc R . .
C11 C 0.7888(3) 0.74595(19) 0.3451(2) 0.0798(13) Uani 1 1 d . . .
H11A H 0.8597 0.7519 0.3531 0.120 Uiso 1 1 calc R . .
H11B H 0.7544 0.7820 0.3464 0.120 Uiso 1 1 calc R . .
H11C H 0.7776 0.7290 0.3047 0.120 Uiso 1 1 calc R . .
C12 C 0.8064(3) 0.65271(17) 0.3938(2) 0.0796(13) Uani 1 1 d . . .
H12A H 0.8768 0.6601 0.4020 0.119 Uiso 1 1 calc R . .
H12B H 0.7970 0.6342 0.3541 0.119 Uiso 1 1 calc R . .
H12C H 0.7819 0.6284 0.4257 0.119 Uiso 1 1 calc R . .
C13 C 0.7507(2) 0.63804(13) 0.12131(15) 0.0493(7) Uani 1 1 d . . .
H13A H 0.6905 0.6143 0.1249 0.059 Uiso 1 1 calc R . .
C14 C 0.7801(3) 0.63202(18) 0.05492(17) 0.0688(10) Uani 1 1 d . . .
H14A H 0.7979 0.5930 0.0470 0.103 Uiso 1 1 calc R . .
H14B H 0.8369 0.6562 0.0479 0.103 Uiso 1 1 calc R . .
H14C H 0.7245 0.6430 0.0274 0.103 Uiso 1 1 calc R . .
C15 C 0.8289(3) 0.61281(15) 0.16623(18) 0.0608(9) Uani 1 1 d . . .
H15A H 0.8465 0.5752 0.1525 0.091 Uiso 1 1 calc R . .
H15B H 0.8022 0.6105 0.2070 0.091 Uiso 1 1 calc R . .
H15C H 0.8878 0.6366 0.1678 0.091 Uiso 1 1 calc R . .
C16 C 0.8228(2) 0.75263(14) 0.15281(17) 0.0531(8) Uani 1 1 d . . .
H16A H 0.8759 0.7321 0.1766 0.064 Uiso 1 1 calc R . .
C17 C 0.7973(3) 0.80440(15) 0.1874(2) 0.0733(12) Uani 1 1 d . . .
H17A H 0.8555 0.8286 0.1918 0.110 Uiso 1 1 calc R . .
H17B H 0.7755 0.7940 0.2278 0.110 Uiso 1 1 calc R . .
H17C H 0.7441 0.8245 0.1650 0.110 Uiso 1 1 calc R . .
C18 C 0.8625(3) 0.76941(19) 0.0905(2) 0.0821(13) Uani 1 1 d . . .
H18A H 0.9206 0.7934 0.0969 0.123 Uiso 1 1 calc R . .
H18B H 0.8112 0.7898 0.0667 0.123 Uiso 1 1 calc R . .
H18C H 0.8808 0.7357 0.0682 0.123 Uiso 1 1 calc R . .
C19 C 0.4593(2) 0.72303(13) 0.03507(13) 0.0462(7) Uani 1 1 d . . .
H19A H 0.3896 0.7364 0.0373 0.055 Uiso 1 1 calc R . .
C20 C 0.5014(3) 0.74584(18) -0.02390(16) 0.0730(11) Uani 1 1 d . . .
H20A H 0.4615 0.7322 -0.0592 0.110 Uiso 1 1 calc R . .
H20B H 0.5697 0.7330 -0.0269 0.110 Uiso 1 1 calc R . .
H20C H 0.5000 0.7869 -0.0232 0.110 Uiso 1 1 calc R . .
C21 C 0.4587(3) 0.65940(15) 0.03381(16) 0.0590(9) Uani 1 1 d . . .
H21A H 0.4218 0.6464 -0.0029 0.088 Uiso 1 1 calc R . .
H21B H 0.4272 0.6452 0.0701 0.088 Uiso 1 1 calc R . .
H21C H 0.5267 0.6456 0.0334 0.088 Uiso 1 1 calc R . .
C22 C 0.5104(3) 0.82076(13) 0.11561(18) 0.0593(9) Uani 1 1 d . . .
H22A H 0.5383 0.8284 0.1578 0.071 Uiso 1 1 calc R . .
C23 C 0.4010(3) 0.83688(15) 0.1165(2) 0.0773(12) Uani 1 1 d . . .
H23A H 0.3952 0.8773 0.1233 0.116 Uiso 1 1 calc R . .
H23B H 0.3700 0.8167 0.1495 0.116 Uiso 1 1 calc R . .
H23C H 0.3680 0.8270 0.0774 0.116 Uiso 1 1 calc R . .
C24 C 0.5680(3) 0.85855(17) 0.0734(2) 0.0865(15) Uani 1 1 d . . .
H24A H 0.5549 0.8979 0.0830 0.130 Uiso 1 1 calc R . .
H24B H 0.5471 0.8510 0.0308 0.130 Uiso 1 1 calc R . .
H24C H 0.6388 0.8510 0.0794 0.130 Uiso 1 1 calc R . .
C25 C 0.6672(2) 0.50573(11) 0.33763(14) 0.0415(7) Uani 1 1 d . . .
H25A H 0.6617 0.5300 0.3745 0.050 Uiso 1 1 calc R . .
C26 C 0.7213(2) 0.53846(13) 0.28978(17) 0.0503(8) Uani 1 1 d . . .
H26A H 0.7880 0.5476 0.3057 0.075 Uiso 1 1 calc R . .
H26B H 0.6853 0.5731 0.2801 0.075 Uiso 1 1 calc R . .
H26C H 0.7254 0.5158 0.2528 0.075 Uiso 1 1 calc R . .
C27 C 0.7247(3) 0.45322(14) 0.35631(19) 0.0609(10) Uani 1 1 d . . .
H27A H 0.7907 0.4638 0.3724 0.091 Uiso 1 1 calc R . .
H27B H 0.7307 0.4289 0.3207 0.091 Uiso 1 1 calc R . .
H27C H 0.6898 0.4332 0.3879 0.091 Uiso 1 1 calc R . .
C28 C 0.4827(2) 0.44833(12) 0.36487(13) 0.0420(7) Uani 1 1 d . . .
H28A H 0.5197 0.4124 0.3706 0.050 Uiso 1 1 calc R . .
C29 C 0.4828(3) 0.47839(14) 0.42645(14) 0.0592(9) Uani 1 1 d . . .
H29A H 0.4499 0.4549 0.4561 0.089 Uiso 1 1 calc R . .
H29B H 0.4476 0.5140 0.4217 0.089 Uiso 1 1 calc R . .
H29C H 0.5510 0.4855 0.4410 0.089 Uiso 1 1 calc R . .
C30 C 0.3774(2) 0.43444(14) 0.34187(15) 0.0538(8) Uani 1 1 d . . .
H30A H 0.3448 0.4122 0.3727 0.081 Uiso 1 1 calc R . .
H30B H 0.3794 0.4130 0.3039 0.081 Uiso 1 1 calc R . .
H30C H 0.3406 0.4692 0.3344 0.081 Uiso 1 1 calc R . .
C31 C 0.6011(2) 0.49259(14) 0.13552(14) 0.0485(7) Uani 1 1 d . A .
H31A H 0.6287 0.5264 0.1570 0.058 Uiso 1 1 calc R . .
C32 C 0.5626(3) 0.51313(15) 0.07350(15) 0.0584(9) Uani 1 1 d . . .
H32A H 0.6179 0.5266 0.0502 0.088 Uiso 1 1 calc R A .
H32B H 0.5157 0.5438 0.0789 0.088 Uiso 1 1 calc R . .
H32C H 0.5294 0.4823 0.0514 0.088 Uiso 1 1 calc R . .
C33 C 0.6877(3) 0.45238(17) 0.13097(17) 0.0696(11) Uani 1 1 d . . .
H33A H 0.7370 0.4688 0.1050 0.104 Uiso 1 1 calc R A .
H33B H 0.6642 0.4169 0.1132 0.104 Uiso 1 1 calc R . .
H33C H 0.7176 0.4456 0.1718 0.104 Uiso 1 1 calc R . .
C34 C 0.4671(5) 0.4043(2) 0.1429(3) 0.0372(13) Uiso 0.50 1 d P A 1
H34A H 0.5108 0.3975 0.1081 0.045 Uiso 0.50 1 calc PR A 1
C35 C 0.4665(6) 0.3508(3) 0.1866(4) 0.0594(19) Uiso 0.50 1 d P A 1
H35A H 0.4460 0.3178 0.1627 0.089 Uiso 0.50 1 calc PR A 1
H35B H 0.4201 0.3570 0.2189 0.089 Uiso 0.50 1 calc PR A 1
H35C H 0.5329 0.3448 0.2048 0.089 Uiso 0.50 1 calc PR A 1
C36 C 0.3591(7) 0.4075(4) 0.1200(5) 0.079(3) Uiso 0.50 1 d P A 1
H36A H 0.3409 0.3730 0.0981 0.119 Uiso 0.50 1 calc PR A 1
H36B H 0.3501 0.4396 0.0924 0.119 Uiso 0.50 1 calc PR A 1
H36C H 0.3169 0.4122 0.1548 0.119 Uiso 0.50 1 calc PR A 1
C34A C 0.4295(6) 0.4021(3) 0.1590(4) 0.0511(16) Uiso 0.50 1 d P A 2
H34B H 0.3745 0.3981 0.1875 0.061 Uiso 0.50 1 calc PR A 2
C35A C 0.4976(6) 0.3514(3) 0.1682(4) 0.0560(18) Uiso 0.50 1 d P A 2
H35D H 0.4618 0.3173 0.1561 0.084 Uiso 0.50 1 calc PR A 2
H35E H 0.5194 0.3488 0.2113 0.084 Uiso 0.50 1 calc PR A 2
H35F H 0.5552 0.3558 0.1431 0.084 Uiso 0.50 1 calc PR A 2
C36A C 0.3846(5) 0.4089(3) 0.0960(3) 0.0443(14) Uiso 0.50 1 d P A 2
H36D H 0.3469 0.3752 0.0846 0.066 Uiso 0.50 1 calc PR A 2
H36E H 0.4369 0.4146 0.0672 0.066 Uiso 0.50 1 calc PR A 2
H36F H 0.3404 0.4414 0.0950 0.066 Uiso 0.50 1 calc PR A 2
C37 C 0.1144(2) 0.52331(12) 0.29451(14) 0.0412(6) Uani 1 1 d . . .
H37A H 0.1387 0.5144 0.3371 0.049 Uiso 1 1 calc R . .
C38 C 0.1353(3) 0.47271(12) 0.25467(17) 0.0538(8) Uani 1 1 d . . .
H38A H 0.0975 0.4405 0.2684 0.081 Uiso 1 1 calc R . .
H38B H 0.2060 0.4640 0.2579 0.081 Uiso 1 1 calc R . .
H38C H 0.1159 0.4812 0.2121 0.081 Uiso 1 1 calc R . .
C39 C 0.0031(2) 0.53486(16) 0.29584(19) 0.0637(10) Uani 1 1 d . . .
H39A H -0.0306 0.5016 0.3107 0.096 Uiso 1 1 calc R . .
H39B H -0.0227 0.5439 0.2546 0.096 Uiso 1 1 calc R . .
H39C H -0.0085 0.5665 0.3231 0.096 Uiso 1 1 calc R . .
C40 C 0.1734(2) 0.64219(13) 0.31852(15) 0.0490(7) Uani 1 1 d . . .
H40A H 0.2282 0.6682 0.3086 0.059 Uiso 1 1 calc R . .
C41 C 0.1926(3) 0.62677(16) 0.38543(16) 0.0675(10) Uani 1 1 d . . .
H41A H 0.1854 0.6601 0.4108 0.101 Uiso 1 1 calc R . .
H41B H 0.2598 0.6120 0.3914 0.101 Uiso 1 1 calc R . .
H41C H 0.1451 0.5982 0.3971 0.101 Uiso 1 1 calc R . .
C42 C 0.0783(3) 0.67617(16) 0.3074(2) 0.0749(12) Uani 1 1 d . . .
H42A H 0.0776 0.7076 0.3361 0.112 Uiso 1 1 calc R . .
H42B H 0.0210 0.6521 0.3134 0.112 Uiso 1 1 calc R . .
H42C H 0.0754 0.6906 0.2655 0.112 Uiso 1 1 calc R . .
C43 C 0.1876(2) 0.66746(13) 0.10221(15) 0.0484(7) Uani 1 1 d . . .
H43A H 0.2284 0.6680 0.0653 0.058 Uiso 1 1 calc R . .
C44 C 0.0795(3) 0.67092(18) 0.0807(2) 0.0773(13) Uani 1 1 d . . .
H44A H 0.0680 0.7058 0.0580 0.116 Uiso 1 1 calc R . .
H44B H 0.0379 0.6702 0.1161 0.116 Uiso 1 1 calc R . .
H44C H 0.0630 0.6390 0.0541 0.116 Uiso 1 1 calc R . .
C45 C 0.2173(3) 0.71765(14) 0.1418(2) 0.0661(10) Uani 1 1 d . . .
H45A H 0.2021 0.7523 0.1193 0.099 Uiso 1 1 calc R . .
H45B H 0.2882 0.7160 0.1522 0.099 Uiso 1 1 calc R . .
H45C H 0.1806 0.7169 0.1793 0.099 Uiso 1 1 calc R . .
C46 C 0.1981(2) 0.54308(14) 0.09567(14) 0.0476(7) Uani 1 1 d . . .
H46A H 0.2285 0.5110 0.1190 0.057 Uiso 1 1 calc R . .
C47 C 0.2537(3) 0.54665(16) 0.03693(16) 0.0621(9) Uani 1 1 d . . .
H47A H 0.2408 0.5129 0.0125 0.093 Uiso 1 1 calc R . .
H47B H 0.3246 0.5498 0.0469 0.093 Uiso 1 1 calc R . .
H47C H 0.2313 0.5796 0.0136 0.093 Uiso 1 1 calc R . .
C48 C 0.0902(3) 0.52652(18) 0.08247(19) 0.0766(12) Uani 1 1 d . . .
H48A H 0.0873 0.4934 0.0560 0.115 Uiso 1 1 calc R . .
H48B H 0.0550 0.5576 0.0620 0.115 Uiso 1 1 calc R . .
H48C H 0.0593 0.5180 0.1209 0.115 Uiso 1 1 calc R . .
C1S C 0.5489(3) -0.00260(15) -0.01566(18) 0.0629(9) Uani 1 1 d . . .
H1SA H 0.5710 -0.0421 -0.0135 0.075 Uiso 1 1 calc R . .
H1SB H 0.5383 0.0073 -0.0593 0.075 Uiso 1 1 calc R . .
C2S C 0.6280(3) 0.03348(18) 0.01158(19) 0.0698(10) Uani 1 1 d . . .
H2SA H 0.6355 0.0255 0.0558 0.084 Uiso 1 1 calc R . .
H2SB H 0.6079 0.0731 0.0068 0.084 Uiso 1 1 calc R . .
C3S C 0.7265(3) 0.0253(2) -0.0168(2) 0.0872(13) Uani 1 1 d . . .
H3SB H 0.7756 0.0501 0.0032 0.131 Uiso 1 1 calc R . .
H3SC H 0.7202 0.0343 -0.0604 0.131 Uiso 1 1 calc R . .
H3SD H 0.7475 -0.0137 -0.0116 0.131 Uiso 1 1 calc R . .

loop_
_atom_site_aniso_label
_atom_site_aniso_U_11
_atom_site_aniso_U_22
_atom_site_aniso_U_33
_atom_site_aniso_U_23
_atom_site_aniso_U_13
_atom_site_aniso_U_12
Ti1 0.0288(2) 0.0283(2) 0.0268(2) 0.00167(17) -0.00072(17) -0.00112(17)
Ti2 0.0258(2) 0.0281(2) 0.0252(2) 0.00074(17) 0.00062(16) -0.00008(17)
P1 0.0499(4) 0.0285(3) 0.0392(4) -0.0035(3) -0.0040(3) 0.0049(3)
P2 0.0436(4) 0.0333(3) 0.0303(3) -0.0024(3) -0.0061(3) 0.0011(3)
P3 0.0297(3) 0.0456(4) 0.0383(4) 0.0105(3) 0.0016(3) -0.0049(3)
P4 0.0370(3) 0.0402(4) 0.0355(4) 0.0114(3) -0.0036(3) -0.0024(3)
P5 0.0366(3) 0.0278(3) 0.0298(3) 0.0010(2) -0.0030(3) 0.0016(3)
P6 0.0440(4) 0.0316(3) 0.0318(3) -0.0057(3) -0.0027(3) 0.0045(3)
P7 0.0285(3) 0.0365(3) 0.0318(3) 0.0027(3) 0.0062(2) 0.0007(3)
P8 0.0278(3) 0.0435(4) 0.0299(3) 0.0062(3) -0.0011(3) -0.0014(3)
O1 0.0439(10) 0.0279(9) 0.0392(10) 0.0012(7) -0.0043(8) 0.0022(8)
O2 0.0371(9) 0.0319(9) 0.0299(9) -0.0010(7) -0.0042(7) 0.0022(7)
O3 0.0281(9) 0.0418(10) 0.0381(10) 0.0051(8) -0.0022(8) -0.0032(8)
O4 0.0311(9) 0.0396(10) 0.0349(10) 0.0056(8) -0.0026(8) -0.0018(8)
O5 0.0348(9) 0.0318(9) 0.0278(9) -0.0004(7) -0.0013(7) 0.0013(7)
O6 0.0364(9) 0.0332(9) 0.0316(9) -0.0057(7) -0.0032(8) -0.0004(7)
O7 0.0296(9) 0.0373(9) 0.0293(9) 0.0035(7) 0.0037(7) -0.0006(7)
O8 0.0275(8) 0.0400(10) 0.0281(9) 0.0055(7) 0.0004(7) -0.0012(7)
O9 0.0252(8) 0.0321(9) 0.0298(9) -0.0013(7) 0.0036(7) -0.0002(7)
O10 0.0283(8) 0.0298(9) 0.0320(9) -0.0019(7) 0.0039(7) 0.0029(7)
N1 0.0635(16) 0.0367(13) 0.0375(13) -0.0032(10) -0.0096(12) 0.0049(11)
N2 0.0373(13) 0.0637(16) 0.0423(14) 0.0205(12) 0.0011(11) -0.0053(11)
N3 0.0419(12) 0.0290(11) 0.0377(12) -0.0024(9) -0.0021(10) 0.0052(9)
N4 0.0276(10) 0.0505(14) 0.0393(13) 0.0071(10) 0.0028(10) 0.0026(10)
C1 0.065(2) 0.0285(14) 0.062(2) -0.0054(13) -0.0142(17) 0.0070(14)
C2 0.074(3) 0.0427(19) 0.094(3) -0.0016(19) -0.004(2) -0.0144(17)
C3 0.122(4) 0.044(2) 0.075(3) -0.0208(18) -0.022(3) 0.003(2)
C4 0.0480(17) 0.0458(17) 0.0528(18) -0.0028(14) 0.0090(14) 0.0096(14)
C5 0.0489(19) 0.078(2) 0.067(2) -0.0013(19) -0.0040(17) 0.0102(17)
C6 0.079(3) 0.080(3) 0.060(2) -0.0061(19) 0.020(2) 0.024(2)
C7 0.0634(19) 0.0344(14) 0.0299(14) 0.0014(11) 0.0004(13) 0.0092(13)
C8 0.065(2) 0.0490(18) 0.0428(17) 0.0050(14) 0.0115(15) 0.0004(15)
C9 0.094(3) 0.057(2) 0.0331(16) -0.0018(14) -0.0031(17) 0.0050(19)
C10 0.0518(18) 0.0504(18) 0.0484(18) -0.0034(14) -0.0151(15) -0.0070(14)
C11 0.057(2) 0.102(3) 0.078(3) 0.019(2) -0.019(2) -0.027(2)
C12 0.0450(19) 0.075(3) 0.117(4) -0.014(2) -0.018(2) 0.0069(18)
C13 0.0497(17) 0.0535(18) 0.0454(17) 0.0006(14) 0.0088(14) -0.0055(14)
C14 0.066(2) 0.090(3) 0.052(2) -0.0056(19) 0.0164(18) -0.001(2)
C15 0.061(2) 0.057(2) 0.066(2) 0.0119(17) 0.0134(18) 0.0123(16)
C16 0.0323(14) 0.0560(19) 0.070(2) 0.0158(16) -0.0040(15) -0.0125(13)
C17 0.072(2) 0.060(2) 0.087(3) 0.011(2) -0.007(2) -0.0249(19)
C18 0.063(2) 0.093(3) 0.093(3) 0.019(3) 0.025(2) -0.029(2)
C19 0.0414(15) 0.0627(19) 0.0341(15) 0.0059(13) -0.0042(12) 0.0017(14)
C20 0.090(3) 0.090(3) 0.0377(18) 0.0199(18) -0.0076(19) -0.007(2)
C21 0.065(2) 0.071(2) 0.0406(17) -0.0068(16) 0.0067(15) -0.0125(18)
C22 0.067(2) 0.0430(17) 0.067(2) 0.0113(16) -0.0104(18) -0.0077(16)
C23 0.086(3) 0.0434(19) 0.103(3) 0.007(2) 0.017(3) 0.0150(19)
C24 0.079(3) 0.059(2) 0.119(4) 0.041(2) -0.017(3) -0.017(2)
C25 0.0398(15) 0.0363(15) 0.0470(16) -0.0048(12) -0.0115(13) 0.0079(12)
C26 0.0334(14) 0.0489(17) 0.068(2) -0.0020(15) -0.0011(14) 0.0025(13)
C27 0.0530(19) 0.0492(19) 0.078(3) 0.0014(17) -0.0202(18) 0.0136(15)
C28 0.0584(18) 0.0334(14) 0.0343(14) 0.0060(11) 0.0036(13) -0.0026(13)
C29 0.086(3) 0.059(2) 0.0328(16) 0.0031(14) 0.0050(16) -0.0087(18)
C30 0.0574(19) 0.0585(19) 0.0463(18) 0.0082(15) 0.0115(15) -0.0130(16)
C31 0.0483(17) 0.0576(19) 0.0398(16) -0.0038(14) 0.0042(13) 0.0166(14)
C32 0.065(2) 0.070(2) 0.0411(17) 0.0054(15) 0.0092(15) 0.0093(18)
C33 0.067(2) 0.093(3) 0.050(2) 0.0033(19) 0.0151(17) 0.034(2)
C37 0.0345(14) 0.0488(16) 0.0406(15) 0.0100(13) 0.0055(12) -0.0083(12)
C38 0.0572(19) 0.0406(17) 0.063(2) 0.0039(15) 0.0000(16) -0.0130(14)
C39 0.0330(15) 0.083(3) 0.076(2) 0.017(2) 0.0105(16) -0.0098(16)
C40 0.0511(17) 0.0466(17) 0.0501(18) -0.0065(14) 0.0129(14) 0.0016(14)
C41 0.082(3) 0.074(2) 0.048(2) -0.0135(17) 0.0157(19) -0.003(2)
C42 0.071(2) 0.062(2) 0.094(3) -0.006(2) 0.028(2) 0.0231(19)
C43 0.0352(15) 0.0612(19) 0.0487(18) 0.0204(15) -0.0007(13) -0.0001(13)
C44 0.0431(19) 0.094(3) 0.093(3) 0.045(2) -0.012(2) 0.0056(19)
C45 0.060(2) 0.0477(19) 0.091(3) 0.0202(19) 0.000(2) 0.0098(16)
C46 0.0447(16) 0.0604(19) 0.0375(15) -0.0019(14) -0.0018(13) -0.0121(14)
C47 0.062(2) 0.078(2) 0.0461(19) -0.0170(17) 0.0055(16) -0.0103(18)
C48 0.061(2) 0.104(3) 0.065(2) -0.012(2) -0.0047(19) -0.038(2)
C1S 0.075(3) 0.058(2) 0.056(2) 0.0013(16) 0.0111(18) -0.0013(18)
C2S 0.071(2) 0.082(3) 0.056(2) -0.0017(19) 0.0029(19) 0.002(2)
C3S 0.065(3) 0.122(4) 0.075(3) -0.014(3) 0.009(2) -0.009(3)

loop_
_atom_type_symbol
_atom_type_description
_atom_type_scat_dispersion_real
_atom_type_scat_dispersion_imag
_atom_type_scat_source
C C 0.0181 0.0091 'International Tables Vol C Tables 4.2.6.8 and 6.1.1.4'
H H 0.0000 0.0000 'International Tables Vol C Tables 4.2.6.8 and 6.1.1.4'
N N 0.0311 0.0180 'International Tables Vol C Tables 4.2.6.8 and 6.1.1.4'
O O 0.0492 0.0322 'International Tables Vol C Tables 4.2.6.8 and 6.1.1.4'
P P 0.2955 0.4335 'International Tables Vol C Tables 4.2.6.8 and 6.1.1.4'
Ti Ti 0.2191 1.8069 'International Tables Vol C Tables 4.2.6.8 and 6.1.1.4'

loop_
_geom_angle_atom_site_label_1
_geom_angle_atom_site_label_2
_geom_angle_atom_site_label_3
_geom_angle
_geom_angle_site_symmetry_3
O10 Ti1 O9 82.68(7) .
O10 Ti1 O4 98.83(8) .
O9 Ti1 O4 92.52(7) .
O10 Ti1 O2 92.09(8) .
O9 Ti1 O2 99.49(7) .
O4 Ti1 O2 164.71(7) .
O10 Ti1 O3 172.51(7) .
O9 Ti1 O3 92.12(8) .
O4 Ti1 O3 86.74(7) .
O2 Ti1 O3 83.42(7) .
O10 Ti1 O1 93.83(8) .
O9 Ti1 O1 173.54(7) .
O4 Ti1 O1 82.61(7) .
O2 Ti1 O1 86.04(7) .
O3 Ti1 O1 91.85(8) .
O10 Ti1 Ti2 41.64(5) .
O9 Ti1 Ti2 41.04(5) .
O4 Ti1 Ti2 97.80(5) .
O2 Ti1 Ti2 97.47(5) .
O3 Ti1 Ti2 132.90(6) .
O1 Ti1 Ti2 135.25(6) .
O9 Ti2 O10 82.33(8) .
O9 Ti2 O8 99.31(7) .
O10 Ti2 O8 92.99(7) .
O9 Ti2 O5 92.44(7) .
O10 Ti2 O5 100.40(7) .
O8 Ti2 O5 163.27(7) .
O9 Ti2 O7 171.09(7) .
O10 Ti2 O7 90.95(7) .
O8 Ti2 O7 86.83(7) .
O5 Ti2 O7 82.98(7) .
O9 Ti2 O6 93.62(8) .
O10 Ti2 O6 172.79(8) .
O8 Ti2 O6 81.73(7) .
O5 Ti2 O6 85.69(7) .
O7 Ti2 O6 93.64(7) .
O9 Ti2 Ti1 41.47(5) .
O10 Ti2 Ti1 40.87(5) .
O8 Ti2 Ti1 98.41(5) .
O5 Ti2 Ti1 98.29(5) .
O7 Ti2 Ti1 131.52(5) .
O6 Ti2 Ti1 134.84(6) .
O1 P1 N1 115.40(12) .
O1 P1 C4 106.82(13) .
N1 P1 C4 109.51(16) .
O1 P1 C1 108.61(14) .
N1 P1 C1 108.55(14) .
C4 P1 C1 107.68(16) .
O2 P2 N1 116.69(11) .
O2 P2 C7 108.22(12) .
N1 P2 C7 108.26(15) .
O2 P2 C10 107.58(14) .
N1 P2 C10 108.98(14) .
C7 P2 C10 106.68(15) .
O3 P3 N2 115.41(12) .
O3 P3 C13 106.44(13) .
N2 P3 C13 109.20(15) .
O3 P3 C16 107.75(14) .
N2 P3 C16 107.89(14) .
C13 P3 C16 110.09(16) .
O4 P4 N2 116.92(11) .
O4 P4 C19 107.02(13) .
N2 P4 C19 107.45(15) .
O4 P4 C22 105.55(16) .
N2 P4 C22 109.14(16) .
C19 P4 C22 110.73(15) .
O5 P5 N3 116.77(11) .
O5 P5 C28 107.87(13) .
N3 P5 C28 108.07(13) .
O5 P5 C25 107.87(11) .
N3 P5 C25 108.31(13) .
C28 P5 C25 107.62(14) .
O6 P6 N3 115.44(11) .
O6 P6 C34 113.2(2) .
N3 P6 C34 110.2(2) .
O6 P6 C31 107.31(12) .
N3 P6 C31 108.37(14) .
C34 P6 C31 101.1(3) .
O6 P6 C34A 101.2(2) .
N3 P6 C34A 104.8(2) .
C34 P6 C34A 19.4(3) .
C31 P6 C34A 120.0(3) .
O7 P7 N4 115.94(11) .
O7 P7 C40 106.49(13) .
N4 P7 C40 109.16(14) .
O7 P7 C37 105.33(12) .
N4 P7 C37 109.40(13) .
C40 P7 C37 110.40(15) .
O8 P8 N4 116.35(11) .
O8 P8 C43 105.63(12) .
N4 P8 C43 109.18(14) .
O8 P8 C46 106.22(13) .
N4 P8 C46 109.17(14) .
C43 P8 C46 110.16(15) .
P1 O1 Ti1 129.77(11) .
P2 O2 Ti1 137.04(11) .
P3 O3 Ti1 132.45(10) .
P4 O4 Ti1 135.87(11) .
P5 O5 Ti2 136.77(11) .
P6 O6 Ti2 129.87(10) .
P7 O7 Ti2 132.88(10) .
P8 O8 Ti2 136.39(11) .
Ti2 O9 Ti1 97.48(8) .
Ti1 O10 Ti2 97.50(8) .
P2 N1 P1 124.21(16) .
P4 N2 P3 123.55(16) .
P6 N3 P5 124.20(14) .
P8 N4 P7 123.54(14) .
C2 C1 C3 109.7(3) .
C2 C1 P1 111.3(2) .
C3 C1 P1 111.8(2) .
C6 C4 C5 112.6(3) .
C6 C4 P1 113.9(3) .
C5 C4 P1 111.3(3) .
C8 C7 C9 111.4(3) .
C8 C7 P2 109.54(19) .
C9 C7 P2 111.8(2) .
C11 C10 C12 110.0(4) .
C11 C10 P2 109.2(2) .
C12 C10 P2 112.0(2) .
C14 C13 C15 111.7(3) .
C14 C13 P3 116.1(3) .
C15 C13 P3 111.3(2) .
C17 C16 C18 109.3(3) .
C17 C16 P3 109.4(2) .
C18 C16 P3 112.3(3) .
C21 C19 C20 109.9(3) .
C21 C19 P4 108.7(2) .
C20 C19 P4 113.0(2) .
C24 C22 C23 112.3(3) .
C24 C22 P4 114.5(3) .
C23 C22 P4 112.4(2) .
C26 C25 C27 110.6(3) .
C26 C25 P5 108.95(19) .
C27 C25 P5 112.0(2) .
C30 C28 C29 111.0(3) .
C30 C28 P5 109.4(2) .
C29 C28 P5 111.9(2) .
C32 C31 C33 112.4(3) .
C32 C31 P6 113.2(2) .
C33 C31 P6 113.8(3) .
C36 C34 C35 102.0(6) .
C36 C34 P6 111.2(5) .
C35 C34 P6 112.4(5) .
C36A C34A C35A 115.3(6) .
C36A C34A P6 110.9(5) .
C35A C34A P6 107.2(5) .
C38 C37 C39 111.1(3) .
C38 C37 P7 108.5(2) .
C39 C37 P7 113.8(2) .
C41 C40 C42 112.8(3) .
C41 C40 P7 112.3(2) .
C42 C40 P7 114.8(3) .
C44 C43 C45 111.1(3) .
C44 C43 P8 113.1(2) .
C45 C43 P8 108.6(2) .
C47 C46 C48 111.0(3) .
C47 C46 P8 113.0(2) .
C48 C46 P8 115.3(3) .
C2S C1S C1S 113.6(4) 3_655
C1S C2S C3S 113.4(3) .

loop_
_geom_bond_atom_site_label_1
_geom_bond_atom_site_label_2
_geom_bond_distance
_geom_bond_site_symmetry_2
Ti1 O10 1.8343(18) .
Ti1 O9 1.8565(17) .
Ti1 O4 1.9939(17) .
Ti1 O2 2.0062(17) .
Ti1 O3 2.0681(19) .
Ti1 O1 2.0752(18) .
Ti1 Ti2 2.7795(6) .
Ti2 O9 1.8408(17) .
Ti2 O10 1.8626(17) .
Ti2 O8 1.9883(16) .
Ti2 O5 2.0061(17) .
Ti2 O7 2.0549(18) .
Ti2 O6 2.0794(17) .
P1 O1 1.528(2) .
P1 N1 1.593(2) .
P1 C4 1.818(3) .
P1 C1 1.841(3) .
P2 O2 1.5306(18) .
P2 N1 1.585(2) .
P2 C7 1.818(3) .
P2 C10 1.830(3) .
P3 O3 1.527(2) .
P3 N2 1.597(2) .
P3 C13 1.816(3) .
P3 C16 1.817(3) .
P4 O4 1.529(2) .
P4 N2 1.591(3) .
P4 C19 1.813(3) .
P4 C22 1.821(3) .
P5 O5 1.5273(18) .
P5 N3 1.591(2) .
P5 C28 1.820(3) .
P5 C25 1.820(3) .
P6 O6 1.5192(18) .
P6 N3 1.588(2) .
P6 C34 1.797(6) .
P6 C31 1.821(3) .
P6 C34A 1.912(7) .
P7 O7 1.5277(17) .
P7 N4 1.596(2) .
P7 C40 1.816(3) .
P7 C37 1.827(3) .
P8 O8 1.5344(17) .
P8 N4 1.590(2) .
P8 C43 1.812(3) .
P8 C46 1.821(3) .
C1 C2 1.511(6) .
C1 C3 1.538(5) .
C4 C6 1.528(5) .
C4 C5 1.539(4) .
C7 C8 1.520(4) .
C7 C9 1.536(4) .
C10 C11 1.508(5) .
C10 C12 1.516(5) .
C13 C14 1.533(5) .
C13 C15 1.538(4) .
C16 C17 1.499(5) .
C16 C18 1.544(5) .
C19 C21 1.521(5) .
C19 C20 1.536(5) .
C22 C24 1.532(5) .
C22 C23 1.533(5) .
C25 C26 1.522(5) .
C25 C27 1.524(4) .
C28 C30 1.529(4) .
C28 C29 1.530(4) .
C31 C32 1.517(4) .
C31 C33 1.524(4) .
C34 C36 1.530(10) .
C34 C35 1.596(10) .
C34A C36A 1.492(9) .
C34A C35A 1.530(10) .
C37 C38 1.526(4) .
C37 C39 1.536(4) .
C40 C41 1.524(5) .
C40 C42 1.534(5) .
C43 C44 1.522(4) .
C43 C45 1.524(5) .
C46 C47 1.523(5) .
C46 C48 1.531(4) .
C1S C2S 1.481(5) .
C1S C1S 1.526(8) 3_655
C2S C3S 1.510(6) .
